data_4307296
loop_
_publ_author_name
'Anjan Kumar Das'
'Zohreh Moatazedi'
'Garry Mund'
'Andrew J. Bennet'
'Raymond J. Batchelor'
'Daniel B. Leznoff'

_publ_contact_author_address
; 
 Department of Chemistry
 Simon Fraser University
 Burnaby, British Columbia
 Canada   V5A 1S6 
;
_publ_contact_author_email dleznoff@sfu.ca
_publ_contact_author_fax 604-291-3765
_publ_contact_author_name 'Leznoff, Daniel B.'
_publ_contact_author_phone 604-291-4887
_publ_section_title
;
Chelating or Bridging? Halide-Controlled Binding Mode of Diamido Donor
Ligands in Iron(III) Complexes
;
_journal_name_full 'Inorganic Chemistry'
_journal_page_first 366
_journal_page_last 368
_journal_paper_doi 10.1021/ic061832m
_journal_volume 46
_journal_year 2007
_chemical_formula_moiety 'C22 H34 Fe1 I1 N2 O1 Si2'
_chemical_formula_sum 'C22 H34 Fe I N2 O Si2'
_chemical_formula_weight 581.44
_chemical_name_systematic ?
_space_group_IT_number 61
_symmetry_cell_setting orthorhombic
_symmetry_space_group_name_Hall '-P 2ac 2ab'
_symmetry_space_group_name_H-M 'P b c a'
_atom_sites_solution_hydrogens geom
_atom_sites_solution_primary direct
_cell_angle_alpha 90
_cell_angle_beta 90
_cell_angle_gamma 90
_cell_formula_units_Z 8
_cell_length_a 16.098(2)
_cell_length_b 15.199(2)
_cell_length_c 21.481(2)
_cell_measurement_reflns_used 42
_cell_measurement_temperature 293
_cell_measurement_theta_max 20
_cell_measurement_theta_min 18
_cell_volume 5255.8(11)
_computing_cell_refinement 'NRC DIFRAC'
_computing_data_collection 'NRC DIFRAC'
_computing_data_reduction 'NRCVAX DATRD2'
_computing_molecular_graphics 'Ortep-3 & PovRay'
_computing_publication_material CRYSTALS
_computing_structure_refinement CRYSTALS
_computing_structure_solution 'SIR 92'
_diffrn_ambient_temperature 293
_diffrn_measured_fraction_theta_full 1.000
_diffrn_measured_fraction_theta_max 1.000
_diffrn_measurement_device_type 'Enraf-Nonius CAD4'
_diffrn_measurement_method \w/2\q
_diffrn_radiation_detector PMT
_diffrn_radiation_monochromator graphite
_diffrn_radiation_source 'Sealed Tube'
_diffrn_radiation_type 'Mo K\a'
_diffrn_radiation_wavelength 0.70930
_diffrn_reflns_av_R_equivalents 0.000
_diffrn_reflns_limit_h_max 0
_diffrn_reflns_limit_h_min -18
_diffrn_reflns_limit_k_max 0
_diffrn_reflns_limit_k_min -17
_diffrn_reflns_limit_l_max 25
_diffrn_reflns_limit_l_min 0
_diffrn_reflns_number 4455
_diffrn_reflns_theta_full 24.499
_diffrn_reflns_theta_max 24.499
_diffrn_reflns_theta_min 2.068
_diffrn_source_current 16.0000
_diffrn_source_voltage 46.0000
_diffrn_standards_decay_% 1.74
_diffrn_standards_interval_count 29
_diffrn_standards_interval_time 150
_diffrn_standards_number 2
_exptl_absorpt_coefficient_mu 1.840
_exptl_absorpt_correction_T_max 0.7083
_exptl_absorpt_correction_T_min 0.5227
_exptl_absorpt_correction_type psi-scan
_exptl_crystal_colour 'dark blue'
_exptl_crystal_density_diffrn 1.4696
_exptl_crystal_description platelet
_exptl_crystal_F_000 2357.987
_exptl_crystal_size_max 0.51
_exptl_crystal_size_mid 0.43
_exptl_crystal_size_min 0.11
_refine_diff_density_max 0.71
_refine_diff_density_min -0.50
_refine_ls_extinction_method none
_refine_ls_goodness_of_fit_ref 1.1633
_refine_ls_hydrogen_treatment noref
_refine_ls_matrix_type full
_refine_ls_number_parameters 263
_refine_ls_number_reflns 1729
_refine_ls_number_restraints 0
_refine_ls_R_factor_all 0.1723
_refine_ls_R_factor_gt 0.0423
_refine_ls_shift/su_max 0.000080
_refine_ls_structure_factor_coef F
_refine_ls_weighting_details
;
 w=1/[\s^2^(F^2^) + (0.03*P)^2^] 
where P=max(Fo^2^,0)
;
_refine_ls_weighting_scheme calc
_refine_ls_wR_factor_all 0.0600
_refine_ls_wR_factor_gt 0.0476
_refine_ls_wR_factor_ref 0.0476
_reflns_limit_h_max 0
_reflns_limit_h_min -18
_reflns_limit_k_max 0
_reflns_limit_k_min -17
_reflns_limit_l_max 25
_reflns_limit_l_min 0
_reflns_number_gt 1729
_reflns_number_total 4400
_reflns_threshold_expression I>2.50u(I)
_oxford_diffrn_Wilson_B_factor 4.08
_oxford_diffrn_Wilson_scale 3.82
_oxford_refine_ls_scale 0.5414(13)
_cod_data_source_file ic061832msi20061117_085258_3.cif
_cod_data_source_block '[(NON)]FeI]2'
_cod_depositor_comments
;
The following automatic conversions were performed:
'_symmetry_cell_setting' value 'Orthorhombic' changed to 'orthorhombic'
according to '/home/saulius/struct/CIF-dictionaries/cif_core.dic'
dictionary named 'cif_core.dic' version 2.4.1 from 2010-06-29.

Automatic conversion script
Id: cif_fix_enum 1527 2010-12-29 10:47:43Z saulius 
;
_cod_original_sg_symbol_H-M 'P b c a '
_cod_original_formula_sum 'C22 H34 Fe1 I1 N2 O1 Si2'
_cod_database_code 4307296

loop_
_symmetry_equiv_pos_as_xyz
x,y,z
-x,-y,-z
-x+1/2,y+1/2,z
x+1/2,-y+1/2,-z
x,-y+1/2,z+1/2
-x,y+1/2,-z+1/2
-x+1/2,-y,z+1/2
x+1/2,y,-z+1/2

loop_
_atom_site_label
_atom_site_type_symbol
_atom_site_fract_x
_atom_site_fract_y
_atom_site_fract_z
_atom_site_U_iso_or_equiv
_atom_site_occupancy
_atom_site_adp_type
_atom_site_refinement_flags_posn
_atom_site_refinement_flags_adp
_atom_site_refinement_flags_occupancy
_atom_site_disorder_assembly
_atom_site_disorder_group
_atom_site_attached_hydrogens
Fe1 Fe 0.04736(9) 0.49070(10) 0.07946(7) 0.0455 1.0000 Uani . . . . . .
I1 I 0.07922(5) 0.41011(5) -0.02795(3) 0.0564 1.0000 Uani . . . . . .
Si1 Si 0.0438(2) 0.4485(2) 0.22450(15) 0.0611 1.0000 Uani . . . . . .
Si2 Si 0.1276(2) 0.6155(2) 0.17595(15) 0.0586 1.0000 Uani . . . . . .
O1 O 0.0935(6) 0.5418(6) 0.2212(3) 0.0868 1.0000 Uani . . . . . .
N1 N 0.0118(5) 0.4251(6) 0.1491(3) 0.0406 1.0000 Uani . . . . . .
N2 N 0.1323(5) 0.5710(5) 0.1024(4) 0.0421 1.0000 Uani . . . . . .
C1 C 0.1146(8) 0.3656(10) 0.2582(6) 0.0996 1.0000 Uani . . . . . .
C2 C -0.0425(8) 0.4646(9) 0.2792(5) 0.0895 1.0000 Uani . . . . . .
C3 C 0.2301(10) 0.6527(12) 0.2013(6) 0.1614 1.0000 Uani . . . . . .
C4 C 0.0529(14) 0.7016(11) 0.1828(7) 0.2075 1.0000 Uani . . . . . .
C5 C -0.0370(7) 0.3455(8) 0.1419(4) 0.0410 1.0000 Uani . . . . . .
C6 C -0.1248(7) 0.3498(8) 0.1467(5) 0.0445 1.0000 Uani . . . . . .
C7 C -0.1697(7) 0.2715(10) 0.1429(5) 0.0556 1.0000 Uani . . . . . .
C8 C -0.1351(9) 0.1919(9) 0.1333(5) 0.0598 1.0000 Uani . . . . . .
C9 C -0.0496(9) 0.1896(8) 0.1264(5) 0.0578 1.0000 Uani . . . . . .
C10 C -0.0003(8) 0.2638(8) 0.1297(5) 0.0510 1.0000 Uani . . . . . .
C11 C 0.2037(7) 0.5828(8) 0.0636(5) 0.0492 1.0000 Uani . . . . . .
C12 C 0.2104(7) 0.6582(8) 0.0251(5) 0.0492 1.0000 Uani . . . . . .
C13 C 0.2852(10) 0.6654(10) -0.0092(5) 0.0722 1.0000 Uani . . . . . .
C14 C 0.3493(9) 0.6057(11) -0.0078(6) 0.0685 1.0000 Uani . . . . . .
C15 C 0.3381(8) 0.5335(9) 0.0293(6) 0.0666 1.0000 Uani . . . . . .
C16 C 0.2687(7) 0.5202(9) 0.0667(5) 0.0565 1.0000 Uani . . . . . .
C17 C -0.1706(7) 0.4357(9) 0.1556(6) 0.0751 1.0000 Uani . . . . . .
C18 C -0.1873(10) 0.1099(9) 0.1271(6) 0.0992 1.0000 Uani . . . . . .
C19 C 0.0912(7) 0.2564(9) 0.1203(6) 0.0751 1.0000 Uani . . . . . .
C20 C 0.1454(8) 0.7239(8) 0.0232(5) 0.0709 1.0000 Uani . . . . . .
C21 C 0.4267(8) 0.6244(11) -0.0445(6) 0.1112 1.0000 Uani . . . . . .
C22 C 0.2651(8) 0.4395(8) 0.1057(6) 0.0759 1.0000 Uani . . . . . .
H11 H 0.1651 0.3634 0.2340 0.146(9) 1.0000 Uiso R . . . . .
H12 H 0.1274 0.3815 0.3004 0.146(9) 1.0000 Uiso R . . . . .
H13 H 0.0880 0.3086 0.2574 0.146(9) 1.0000 Uiso R . . . . .
H21 H -0.0768 0.5123 0.2647 0.132(9) 1.0000 Uiso R . . . . .
H22 H -0.0204 0.4784 0.3197 0.132(9) 1.0000 Uiso R . . . . .
H23 H -0.0750 0.4121 0.2816 0.132(9) 1.0000 Uiso R . . . . .
H31 H 0.2609 0.6026 0.2157 0.236(9) 1.0000 Uiso R . . . . .
H32 H 0.2232 0.6941 0.2344 0.236(9) 1.0000 Uiso R . . . . .
H33 H 0.2583 0.6796 0.1670 0.236(9) 1.0000 Uiso R . . . . .
H41 H -0.0003 0.6805 0.1691 0.243(9) 1.0000 Uiso R . . . . .
H42 H 0.0491 0.7204 0.2253 0.243(9) 1.0000 Uiso R . . . . .
H43 H 0.0696 0.7504 0.1572 0.243(9) 1.0000 Uiso R . . . . .
H71 H -0.2269 0.2744 0.1470 0.063(9) 1.0000 Uiso R . . . . .
H91 H -0.0241 0.1356 0.1190 0.066(9) 1.0000 Uiso R . . . . .
H131 H 0.2911 0.7143 -0.0349 0.085(9) 1.0000 Uiso R . . . . .
H151 H 0.3794 0.4904 0.0297 0.077(9) 1.0000 Uiso R . . . . .
H171 H -0.2272 0.4290 0.1431 0.110(9) 1.0000 Uiso R . . . . .
H172 H -0.1689 0.4524 0.1988 0.110(9) 1.0000 Uiso R . . . . .
H173 H -0.1451 0.4813 0.1313 0.110(9) 1.0000 Uiso R . . . . .
H181 H -0.1568 0.0610 0.1434 0.145(9) 1.0000 Uiso R . . . . .
H182 H -0.2378 0.1177 0.1503 0.145(9) 1.0000 Uiso R . . . . .
H183 H -0.2002 0.1003 0.0842 0.145(9) 1.0000 Uiso R . . . . .
H191 H 0.1058 0.1954 0.1160 0.110(9) 1.0000 Uiso R . . . . .
H192 H 0.1196 0.2804 0.1558 0.110(9) 1.0000 Uiso R . . . . .
H193 H 0.1079 0.2875 0.0835 0.110(9) 1.0000 Uiso R . . . . .
H201 H 0.1652 0.7760 0.0027 0.103(9) 1.0000 Uiso R . . . . .
H202 H 0.1283 0.7379 0.0647 0.103(9) 1.0000 Uiso R . . . . .
H203 H 0.0994 0.7007 0.0009 0.103(9) 1.0000 Uiso R . . . . .
H211 H 0.4747 0.6086 -0.0184 0.163(9) 1.0000 Uiso R . . . . .
H212 H 0.4277 0.6870 -0.0543 0.163(9) 1.0000 Uiso R . . . . .
H213 H 0.4260 0.5894 -0.0827 0.163(9) 1.0000 Uiso R . . . . .
H221 H 0.3194 0.4145 0.1083 0.112(9) 1.0000 Uiso R . . . . .
H222 H 0.2458 0.4554 0.1463 0.112(9) 1.0000 Uiso R . . . . .
H223 H 0.2277 0.3980 0.0871 0.112(9) 1.0000 Uiso R . . . . .

loop_
_atom_site_aniso_label
_atom_site_aniso_U_11
_atom_site_aniso_U_22
_atom_site_aniso_U_33
_atom_site_aniso_U_23
_atom_site_aniso_U_13
_atom_site_aniso_U_12
Fe1 0.0413(8) 0.0505(11) 0.0447(8) -0.0009(8) -0.0034(8) -0.0026(9)
I1 0.0531(4) 0.0644(5) 0.0518(4) -0.0085(5) -0.0043(4) 0.0136(5)
Si1 0.069(2) 0.070(2) 0.045(2) -0.0013(17) 0.0044(17) -0.026(2)
Si2 0.073(2) 0.055(2) 0.047(2) -0.0080(17) 0.0034(17) -0.015(2)
O1 0.125(8) 0.083(6) 0.053(5) -0.016(4) 0.018(5) -0.058(7)
N1 0.034(5) 0.042(6) 0.046(5) 0.002(4) 0.005(4) -0.007(5)
N2 0.041(5) 0.040(6) 0.045(5) -0.006(4) -0.003(4) -0.018(5)
C1 0.101(11) 0.130(13) 0.067(9) 0.016(9) -0.026(8) -0.004(11)
C2 0.095(10) 0.116(12) 0.058(8) -0.009(8) 0.031(8) -0.036(10)
C3 0.131(15) 0.26(2) 0.089(11) -0.064(13) 0.020(10) -0.150(17)
C4 0.41(4) 0.149(18) 0.067(12) -0.023(11) -0.012(16) 0.16(2)
C5 0.032(7) 0.049(8) 0.042(6) 0.008(6) 0.003(5) -0.006(7)
C6 0.040(8) 0.046(8) 0.047(7) 0.004(6) 0.003(6) -0.013(8)
C7 0.039(7) 0.075(10) 0.053(7) 0.014(7) -0.005(6) -0.014(9)
C8 0.084(11) 0.043(9) 0.052(8) 0.011(7) -0.020(7) -0.013(9)
C9 0.076(10) 0.036(8) 0.061(8) -0.001(6) -0.008(7) 0.009(8)
C10 0.058(8) 0.041(8) 0.054(7) 0.000(6) -0.004(6) 0.009(8)
C11 0.045(7) 0.056(8) 0.047(6) -0.003(6) -0.002(5) -0.014(8)
C12 0.057(7) 0.056(7) 0.035(6) -0.004(6) -0.006(7) -0.020(7)
C13 0.088(11) 0.094(11) 0.035(7) -0.005(7) -0.007(7) -0.044(11)
C14 0.059(9) 0.096(12) 0.051(8) -0.023(8) 0.018(6) -0.009(10)
C15 0.053(8) 0.079(10) 0.068(8) -0.004(8) -0.001(7) -0.005(8)
C16 0.051(8) 0.066(9) 0.052(8) -0.007(7) 0.005(6) -0.019(8)
C17 0.041(7) 0.077(11) 0.108(11) 0.011(8) 0.011(7) 0.006(8)
C18 0.127(14) 0.066(11) 0.105(11) -0.011(9) -0.018(10) -0.044(11)
C19 0.052(9) 0.078(10) 0.095(10) 0.005(8) -0.007(7) 0.027(9)
C20 0.087(10) 0.059(8) 0.067(9) 0.019(7) -0.017(8) -0.004(8)
C21 0.075(10) 0.156(16) 0.103(12) -0.019(10) 0.040(9) -0.032(11)
C22 0.054(9) 0.069(10) 0.104(10) 0.015(8) 0.008(8) 0.000(8)

loop_
_atom_type_symbol
_atom_type_scat_dispersion_real
_atom_type_scat_dispersion_imag
_atom_type_scat_Cromer_Mann_a1
_atom_type_scat_Cromer_Mann_b1
_atom_type_scat_Cromer_Mann_a2
_atom_type_scat_Cromer_Mann_b2
_atom_type_scat_Cromer_Mann_a3
_atom_type_scat_Cromer_Mann_b3
_atom_type_scat_Cromer_Mann_a4
_atom_type_scat_Cromer_Mann_b4
_atom_type_scat_Cromer_Mann_c
_atom_type_scat_source
I -0.7260 1.8120 20.1472 4.3470 18.9949 0.3814 7.5138 27.7660 2.2735 66.8777 4.0712 'International Tables Vol C 4.2.6.8 and 6.1.1.4'
Fe 0.3010 0.8450 11.7695 4.7611 7.3573 0.3072 3.5222 15.3535 2.3045 76.8806 1.0369 'International Tables Vol C 4.2.6.8 and 6.1.1.4'
Si 0.0720 0.0710 6.2915 2.4386 3.0353 32.3337 1.9891 0.6785 1.5410 81.6938 1.1407 'International Tables Vol C 4.2.6.8 and 6.1.1.4'
O 0.0080 0.0060 3.0485 13.2771 2.2868 5.7011 1.5463 0.3239 0.8670 32.9089 0.2508 'International Tables Vol C 4.2.6.8 and 6.1.1.4'
N 0.0040 0.0030 12.2126 0.0057 3.1322 9.8933 2.0125 28.9975 1.1663 0.5826 -11.5290 'International Tables Vol C 4.2.6.8 and 6.1.1.4'
C 0.0020 0.0020 2.3100 20.8439 1.0200 10.2075 1.5886 0.5687 0.8650 51.6512 0.2156 'International Tables Vol C 4.2.6.8 and 6.1.1.4'
H 0.0000 0.0000 0.4930 10.5109 0.3229 26.1257 0.1402 3.1424 0.0408 57.7998 0.0030 'International Tables Vol C 4.2.6.8 and 6.1.1.4'

loop_
_geom_angle_atom_site_label_1
_geom_angle_site_symmetry_1
_geom_angle_atom_site_label_2
_geom_angle_site_symmetry_2
_geom_angle_atom_site_label_3
_geom_angle_site_symmetry_3
_geom_angle
_geom_angle_publ_flag
I1 2_565 Fe1 . I1 . 92.64(5) yes
I1 2_565 Fe1 . N1 . 112.4(3) yes
I1 . Fe1 . N1 . 120.1(3) yes
I1 2_565 Fe1 . N2 . 106.5(3) yes
I1 . Fe1 . N2 . 112.5(3) yes
N1 . Fe1 . N2 . 110.6(4) yes
Fe1 . I1 . Fe1 2_565 87.36(5) yes
O1 . Si1 . N1 . 106.5(4) yes
O1 . Si1 . C1 . 107.9(6) yes
N1 . Si1 . C1 . 114.1(5) yes
O1 . Si1 . C2 . 106.5(6) yes
N1 . Si1 . C2 . 113.6(5) yes
C1 . Si1 . C2 . 107.9(6) yes
O1 . Si2 . N2 . 107.6(4) yes
O1 . Si2 . C3 . 110.5(7) yes
N2 . Si2 . C3 . 110.8(5) yes
O1 . Si2 . C4 . 103.6(7) yes
N2 . Si2 . C4 . 113.1(6) yes
C3 . Si2 . C4 . 110.9(9) yes
Si1 . O1 . Si2 . 144.4(5) yes
Fe1 . N1 . Si1 . 122.7(5) yes
Fe1 . N1 . C5 . 121.4(6) yes
Si1 . N1 . C5 . 115.5(6) yes
Fe1 . N2 . Si2 . 117.4(5) yes
Fe1 . N2 . C11 . 120.5(7) yes
Si2 . N2 . C11 . 121.4(7) yes
Si1 . C1 . H11 . 109.4 no
Si1 . C1 . H12 . 109.3 no
H11 . C1 . H12 . 109.6 no
Si1 . C1 . H13 . 109.3 no
H11 . C1 . H13 . 109.5 no
H12 . C1 . H13 . 109.8 no
Si1 . C2 . H21 . 109.1 no
Si1 . C2 . H22 . 109.2 no
H21 . C2 . H22 . 109.8 no
Si1 . C2 . H23 . 109.7 no
H21 . C2 . H23 . 109.4 no
H22 . C2 . H23 . 109.6 no
Si2 . C3 . H31 . 108.5 no
Si2 . C3 . H32 . 108.7 no
H31 . C3 . H32 . 110.0 no
Si2 . C3 . H33 . 109.4 no
H31 . C3 . H33 . 110.0 no
H32 . C3 . H33 . 110.3 no
Si2 . C4 . H41 . 109.3 no
Si2 . C4 . H42 . 109.8 no
H41 . C4 . H42 . 109.5 no
Si2 . C4 . H43 . 109.3 no
H41 . C4 . H43 . 109.5 no
H42 . C4 . H43 . 109.5 no
N1 . C5 . C6 . 119.6(11) yes
N1 . C5 . C10 . 122.0(9) yes
C6 . C5 . C10 . 118.3(12) yes
C5 . C6 . C7 . 118.3(12) yes
C5 . C6 . C17 . 122.3(12) yes
C7 . C6 . C17 . 119.5(10) yes
C6 . C7 . C8 . 124.1(11) yes
C6 . C7 . H71 . 118.0 no
C8 . C7 . H71 . 117.9 no
C7 . C8 . C9 . 116.7(12) yes
C7 . C8 . C18 . 121.6(13) yes
C9 . C8 . C18 . 121.6(14) yes
C8 . C9 . C10 . 123.1(12) yes
C8 . C9 . H91 . 118.5 no
C10 . C9 . H91 . 118.3 no
C5 . C10 . C9 . 119.4(11) yes
C5 . C10 . C19 . 120.6(12) yes
C9 . C10 . C19 . 120.0(12) yes
N2 . C11 . C12 . 120.2(11) yes
N2 . C11 . C16 . 118.7(10) yes
C12 . C11 . C16 . 121.0(10) yes
C11 . C12 . C13 . 115.6(12) yes
C11 . C12 . C20 . 121.3(11) yes
C13 . C12 . C20 . 123.1(12) yes
C12 . C13 . C14 . 125.2(12) yes
C12 . C13 . H131 . 117.2 no
C14 . C13 . H131 . 117.6 no
C13 . C14 . C15 . 116.3(12) yes
C13 . C14 . C21 . 119.1(15) yes
C15 . C14 . C21 . 124.6(15) yes
C14 . C15 . C16 . 124.0(13) yes
C14 . C15 . H151 . 118.3 no
C16 . C15 . H151 . 117.7 no
C11 . C16 . C15 . 117.9(11) yes
C11 . C16 . C22 . 123.6(10) yes
C15 . C16 . C22 . 118.5(12) yes
C6 . C17 . H171 . 109.7 no
C6 . C17 . H172 . 109.6 no
H171 . C17 . H172 . 109.1 no
C6 . C17 . H173 . 110.4 no
H171 . C17 . H173 . 109.4 no
H172 . C17 . H173 . 108.7 no
C8 . C18 . H181 . 108.8 no
C8 . C18 . H182 . 108.9 no
H181 . C18 . H182 . 109.8 no
C8 . C18 . H183 . 109.4 no
H181 . C18 . H183 . 110.3 no
H182 . C18 . H183 . 109.6 no
C10 . C19 . H191 . 109.1 no
C10 . C19 . H192 . 109.7 no
H191 . C19 . H192 . 109.0 no
C10 . C19 . H193 . 110.5 no
H191 . C19 . H193 . 109.0 no
H192 . C19 . H193 . 109.5 no
C12 . C20 . H201 . 110.0 no
C12 . C20 . H202 . 109.5 no
H201 . C20 . H202 . 109.8 no
C12 . C20 . H203 . 108.8 no
H201 . C20 . H203 . 109.6 no
H202 . C20 . H203 . 109.1 no
C14 . C21 . H211 . 107.9 no
C14 . C21 . H212 . 108.2 no
H211 . C21 . H212 . 110.3 no
C14 . C21 . H213 . 109.2 no
H211 . C21 . H213 . 110.7 no
H212 . C21 . H213 . 110.4 no
C16 . C22 . H221 . 109.0 no
C16 . C22 . H222 . 108.5 no
H221 . C22 . H222 . 110.1 no
C16 . C22 . H223 . 109.4 no
H221 . C22 . H223 . 109.7 no
H222 . C22 . H223 . 110.1 no

loop_
_geom_bond_atom_site_label_1
_geom_bond_site_symmetry_1
_geom_bond_atom_site_label_2
_geom_bond_site_symmetry_2
_geom_bond_distance
_geom_bond_publ_flag
Fe1 . Fe1 2_565 3.749(3) yes
Fe1 . I1 2_565 2.7657(17) yes
Fe1 . I1 . 2.6622(17) yes
Fe1 . N1 . 1.887(8) yes
Fe1 . N2 . 1.898(8) yes
Si1 . O1 . 1.630(9) yes
Si1 . N1 . 1.737(8) yes
Si1 . C1 . 1.847(14) yes
Si1 . C2 . 1.835(11) yes
Si2 . O1 . 1.582(8) yes
Si2 . N2 . 1.719(8) yes
Si2 . C3 . 1.827(14) yes
Si2 . C4 . 1.784(16) yes
N1 . C5 . 1.450(13) yes
N2 . C11 . 1.432(12) yes
C1 . H11 . 0.966 no
C1 . H12 . 0.961 no
C1 . H13 . 0.966 no
C2 . H21 . 0.964 no
C2 . H22 . 0.965 no
C2 . H23 . 0.955 no
C3 . H31 . 0.960 no
C3 . H32 . 0.956 no
C3 . H33 . 0.957 no
C4 . H41 . 0.960 no
C4 . H42 . 0.960 no
C4 . H43 . 0.960 no
C5 . C6 . 1.418(13) yes
C5 . C10 . 1.402(15) yes
C6 . C7 . 1.394(15) yes
C6 . C17 . 1.512(15) yes
C7 . C8 . 1.348(16) yes
C7 . H71 . 0.927 no
C8 . C9 . 1.385(16) yes
C8 . C18 . 1.509(16) yes
C9 . C10 . 1.380(15) yes
C9 . H91 . 0.931 no
C10 . C19 . 1.490(15) yes
C11 . C12 . 1.415(15) yes
C11 . C16 . 1.416(15) yes
C12 . C13 . 1.416(16) yes
C12 . C20 . 1.448(15) yes
C13 . C14 . 1.374(17) yes
C13 . H131 . 0.931 no
C14 . C15 . 1.368(17) yes
C14 . C21 . 1.501(16) yes
C15 . C16 . 1.391(15) yes
C15 . H151 . 0.934 no
C16 . C22 . 1.487(16) yes
C17 . H171 . 0.957 no
C17 . H172 . 0.964 no
C17 . H173 . 0.958 no
C18 . H181 . 0.958 no
C18 . H182 . 0.961 no
C18 . H183 . 0.956 no
C19 . H191 . 0.961 no
C19 . H192 . 0.960 no
C19 . H193 . 0.959 no
C20 . H201 . 0.960 no
C20 . H202 . 0.957 no
C20 . H203 . 0.949 no
C21 . H211 . 0.985 no
C21 . H212 . 0.976 no
C21 . H213 . 0.978 no
C22 . H221 . 0.956 no
C22 . H222 . 0.956 no
C22 . H223 . 0.959 no
